data_1505593
loop_
_publ_author_name
'Liang, Fushun'
'Li, Dazhi'
'Zhang, Lei'
'Gao, Jingjie'
'Liu, Qun'

_publ_section_title
;
 Efficient one-pot synthesis of polyfunctionalized thiophenes via an
 amine-mediated ring opening of EWG-activated 2-methylene-1,3-dithioles.
;
_journal_issue 23
_journal_name_full 'Organic letters'
_journal_page_first 4845
_journal_page_last 4848
_journal_paper_doi 10.1021/ol7021752
_journal_volume 9
_journal_year 2007
_chemical_formula_sum 'C11 H15 N O2 S'
_chemical_formula_weight 225.31
_chemical_name_systematic
; 
 ? 
;
_space_group_IT_number 14
_symmetry_cell_setting monoclinic
_symmetry_space_group_name_Hall '-P 2yn'
_symmetry_space_group_name_H-M 'P 1 21/n 1'
_atom_sites_solution_hydrogens geom
_atom_sites_solution_primary direct
_atom_sites_solution_secondary difmap
_audit_creation_method SHELXL-97
_cell_angle_alpha 90.00
_cell_angle_beta 96.859(3)
_cell_angle_gamma 90.00
_cell_formula_units_Z 4
_cell_length_a 5.4217(9)
_cell_length_b 19.233(3)
_cell_length_c 10.9100(19)
_cell_measurement_temperature 273(2)
_cell_volume 1129.5(3)
_computing_structure_refinement 'SHELXL-97 (Sheldrick, 1997)'
_computing_structure_solution 'SHELXS-97 (Sheldrick, 1990)'
_diffrn_ambient_temperature 273(2)
_diffrn_measured_fraction_theta_full 0.993
_diffrn_measured_fraction_theta_max 0.993
_diffrn_radiation_monochromator graphite
_diffrn_radiation_source 'fine-focus sealed tube'
_diffrn_radiation_type MoK\a
_diffrn_radiation_wavelength 0.71073
_diffrn_reflns_av_R_equivalents 0.0256
_diffrn_reflns_av_sigmaI/netI 0.0300
_diffrn_reflns_limit_h_max 6
_diffrn_reflns_limit_h_min -6
_diffrn_reflns_limit_k_max 23
_diffrn_reflns_limit_k_min -14
_diffrn_reflns_limit_l_max 13
_diffrn_reflns_limit_l_min -13
_diffrn_reflns_number 6252
_diffrn_reflns_theta_full 26.04
_diffrn_reflns_theta_max 26.04
_diffrn_reflns_theta_min 2.12
_exptl_absorpt_coefficient_mu 0.266
_exptl_absorpt_correction_T_max 0.974
_exptl_absorpt_correction_T_min 0.969
_exptl_absorpt_correction_type multi-scan
_exptl_crystal_colour yellow
_exptl_crystal_density_diffrn 1.325
_exptl_crystal_density_method 'not measured'
_exptl_crystal_F_000 480.0
_exptl_crystal_size_max 0.12
_exptl_crystal_size_mid 0.1
_exptl_crystal_size_min 0.1
_refine_diff_density_max 1.027
_refine_diff_density_min -0.699
_refine_diff_density_rms 0.098
_refine_ls_extinction_method none
_refine_ls_goodness_of_fit_ref 1.063
_refine_ls_matrix_type full
_refine_ls_number_parameters 141
_refine_ls_number_reflns 2218
_refine_ls_number_restraints 0
_refine_ls_restrained_S_all 1.063
_refine_ls_R_factor_all 0.1007
_refine_ls_R_factor_gt 0.0848
_refine_ls_shift/su_max 0.000
_refine_ls_shift/su_mean 0.000
_refine_ls_structure_factor_coef Fsqd
_refine_ls_weighting_details 'calc w=1/[\s^2^(Fo^2^)+(0.1616P)^2^+1.7649P] where P=(Fo^2^+2Fc^2^)/3'
_refine_ls_weighting_scheme calc
_refine_ls_wR_factor_gt 0.2536
_refine_ls_wR_factor_ref 0.2741
_reflns_number_gt 1748
_reflns_number_total 2218
_reflns_threshold_expression >2sigma(I)
_cod_data_source_file ol7021752-file003.cif
_cod_data_source_block 2a
_cod_original_sg_symbol_H-M P21/n
_cod_original_formula_sum 'C11 H15 N O2 S '
_cod_database_code 1505593

loop_
_symmetry_equiv_pos_as_xyz
'x, y, z'
'-x+1/2, y+1/2, -z+1/2'
'-x, -y, -z'
'x-1/2, -y-1/2, z-1/2'

loop_
_atom_site_label
_atom_site_type_symbol
_atom_site_fract_x
_atom_site_fract_y
_atom_site_fract_z
_atom_site_U_iso_or_equiv
_atom_site_adp_type
_atom_site_occupancy
_atom_site_symmetry_multiplicity
_atom_site_calc_flag
_atom_site_refinement_flags
S1 S 0.2437(2) 0.96147(6) 0.21962(10) 0.0469(5) Uani 1 1 d .
C11 C 0.9131(6) 0.92483(18) 0.4946(3) 0.0332(8) Uani 1 1 d .
H11A H 0.9461 0.9566 0.4307 0.050 Uiso 1 1 calc R
H11B H 1.0674 0.9081 0.5366 0.050 Uiso 1 1 calc R
H11C H 0.8215 0.9483 0.5523 0.050 Uiso 1 1 calc R
C5 C 0.5676(7) 0.8889(2) 0.3617(3) 0.0384(9) Uani 1 1 d .
C4 C 0.3933(7) 0.8402(2) 0.3027(4) 0.0391(9) Uani 1 1 d .
C6 C 0.5072(8) 0.9582(2) 0.3248(4) 0.0407(10) Uani 1 1 d .
N1 N 0.6270(7) 1.01637(19) 0.3611(4) 0.0497(9) Uani 1 1 d .
C8 C 0.7920(8) 0.8760(2) 0.4491(4) 0.0439(10) Uani 1 1 d .
C3 C 0.2069(8) 0.8713(2) 0.2246(4) 0.0427(10) Uani 1 1 d .
C2 C -0.0100(8) 0.8404(2) 0.1495(4) 0.0461(10) Uani 1 1 d .
C7 C 0.4068(9) 0.7629(2) 0.3201(4) 0.0520(11) Uani 1 1 d .
H7A H 0.2626 0.7416 0.2758 0.078 Uiso 1 1 calc R
H7B H 0.4130 0.7521 0.4064 0.078 Uiso 1 1 calc R
H7C H 0.5534 0.7454 0.2894 0.078 Uiso 1 1 calc R
O2 O 0.8779(9) 0.8033(3) 0.4851(5) 0.0934(15) Uani 1 1 d .
C9 C 0.5632(9) 1.0846(2) 0.3118(5) 0.0519(11) Uani 1 1 d .
H9A H 0.6106 1.1193 0.3748 0.062 Uiso 1 1 calc R
H9B H 0.3847 1.0874 0.2900 0.062 Uiso 1 1 calc R
C10 C 0.6900(10) 1.1007(3) 0.1994(6) 0.0681(15) Uani 1 1 d .
H10A H 0.8665 1.1023 0.2222 0.102 Uiso 1 1 calc R
H10B H 0.6335 1.1449 0.1661 0.102 Uiso 1 1 calc R
H10C H 0.6507 1.0652 0.1384 0.102 Uiso 1 1 calc R
O1 O -0.0614(6) 0.77837(18) 0.1527(3) 0.0620(10) Uani 1 1 d .
C1 C -0.1730(9) 0.8868(3) 0.0651(5) 0.0622(13) Uani 1 1 d .
H1A H -0.0804 0.9048 0.0025 0.093 Uiso 1 1 calc R
H1B H -0.2305 0.9247 0.1116 0.093 Uiso 1 1 calc R
H1C H -0.3129 0.8609 0.0271 0.093 Uiso 1 1 calc R
H2 H 0.7617 1.0135 0.4170 0.070(17) Uiso 1 1 d R

loop_
_atom_site_aniso_label
_atom_site_aniso_U_11
_atom_site_aniso_U_22
_atom_site_aniso_U_33
_atom_site_aniso_U_23
_atom_site_aniso_U_13
_atom_site_aniso_U_12
S1 0.0427(7) 0.0411(7) 0.0535(7) 0.0032(4) -0.0085(5) 0.0029(4)
C11 0.0293(18) 0.0267(17) 0.0387(19) 0.0012(14) -0.0166(14) -0.0022(14)
C5 0.038(2) 0.038(2) 0.038(2) 0.0021(16) 0.0017(16) 0.0026(17)
C4 0.037(2) 0.042(2) 0.0375(19) -0.0024(17) 0.0042(15) 0.0005(16)
C6 0.039(2) 0.041(2) 0.042(2) -0.0003(17) 0.0008(17) 0.0000(16)
N1 0.048(2) 0.039(2) 0.059(2) 0.0005(17) -0.0068(17) -0.0042(16)
C8 0.040(2) 0.051(2) 0.040(2) 0.0055(18) 0.0020(17) 0.0027(18)
C3 0.042(2) 0.041(2) 0.044(2) -0.0028(17) 0.0006(17) -0.0005(17)
C2 0.040(2) 0.055(3) 0.043(2) -0.0078(19) 0.0015(17) 0.0001(19)
C7 0.054(3) 0.040(2) 0.059(3) 0.001(2) -0.007(2) 0.0015(19)
O2 0.084(3) 0.086(3) 0.103(3) 0.012(3) -0.015(3) 0.006(2)
C9 0.045(2) 0.038(2) 0.069(3) 0.000(2) -0.006(2) 0.0017(18)
C10 0.068(3) 0.053(3) 0.080(4) 0.018(3) -0.004(3) -0.002(3)
O1 0.053(2) 0.055(2) 0.074(2) -0.0099(17) -0.0105(16) -0.0103(16)
C1 0.049(3) 0.075(4) 0.058(3) -0.004(3) -0.014(2) 0.003(2)

loop_
_atom_type_symbol
_atom_type_description
_atom_type_scat_dispersion_real
_atom_type_scat_dispersion_imag
_atom_type_scat_source
C C 0.0033 0.0016 'International Tables Vol C Tables 4.2.6.8 and 6.1.1.4'
H H 0.0000 0.0000 'International Tables Vol C Tables 4.2.6.8 and 6.1.1.4'
O O 0.0106 0.0060 'International Tables Vol C Tables 4.2.6.8 and 6.1.1.4'
S S 0.1246 0.1234 'International Tables Vol C Tables 4.2.6.8 and 6.1.1.4'
N N 0.0061 0.0033 'International Tables Vol C Tables 4.2.6.8 and 6.1.1.4'

loop_
_geom_angle_atom_site_label_1
_geom_angle_atom_site_label_2
_geom_angle_atom_site_label_3
_geom_angle
C6 S1 C3 91.83(19)
C6 C5 C4 111.7(3)
C6 C5 C8 119.1(4)
C4 C5 C8 129.2(4)
C3 C4 C5 113.0(4)
C3 C4 C7 122.0(4)
C5 C4 C7 125.0(4)
N1 C6 C5 128.1(4)
N1 C6 S1 120.3(3)
C5 C6 S1 111.6(3)
C6 N1 C9 124.5(4)
C11 C8 C5 119.8(4)
C11 C8 O2 118.2(4)
C5 C8 O2 121.9(4)
C4 C3 C2 130.2(4)
C4 C3 S1 111.8(3)
C2 C3 S1 118.0(3)
O1 C2 C3 123.0(4)
O1 C2 C1 118.7(4)
C3 C2 C1 118.3(4)
N1 C9 C10 112.1(4)

loop_
_geom_bond_atom_site_label_1
_geom_bond_atom_site_label_2
_geom_bond_distance
S1 C6 1.724(4)
S1 C3 1.748(5)
C11 C8 1.217(6)
C5 C6 1.419(6)
C5 C4 1.428(5)
C5 C8 1.474(5)
C4 C3 1.378(6)
C4 C7 1.500(6)
C6 N1 1.330(5)
N1 C9 1.445(6)
C8 O2 1.510(6)
C3 C2 1.476(6)
C2 O1 1.226(6)
C2 C1 1.494(7)
C9 C10 1.507(7)

loop_
_cod_related_entry_id
_cod_related_entry_database
_cod_related_entry_code
1 ChemSpider 30651648
